data_7049180
loop_
_publ_author_name
'Binding, Samantha C.'
'Green, Jennifer C.'
'Turner, Zo\"e R'
'Buffet, Jean-Charles'
'O'Hare, Dermot'

_publ_section_title
;
 Synthesis, characterisation and redox properties of anti-bimetallic
 permethylpentalene complexes.
;
_journal_issue 13
_journal_name_full 'Dalton transactions (Cambridge, England : 2003)'
_journal_page_first 4263
_journal_page_last 4273
_journal_paper_doi 10.1039/c8dt05054f
_journal_volume 48
_journal_year 2019
_chemical_formula_moiety 'C34 H48 Fe2'
_chemical_formula_sum 'C34 H48 Fe2'
_chemical_formula_weight 568.45
_space_group_IT_number 14
_space_group_name_Hall '-P 2yn'
_space_group_name_H-M_alt 'P 1 21/n 1'
_symmetry_cell_setting monoclinic
_symmetry_space_group_name_Hall '-P 2yn'
_symmetry_space_group_name_H-M 'P 1 21/n 1'
_atom_sites_solution_hydrogens difmap
_atom_sites_solution_primary direct
_audit_creation_date 2018-12-20
_audit_creation_method CRYSTALS_ver_14.43
_audit_update_record
;
2018-12-20 deposited with the CCDC.    2019-02-27 downloaded from the CCDC.
;
_cell_angle_alpha 90
_cell_angle_beta 109.768(3)
_cell_angle_gamma 90
_cell_formula_units_Z 2
_cell_length_a 9.1531(3)
_cell_length_b 15.1021(4)
_cell_length_c 11.1714(3)
_cell_measurement_reflns_used 3001
_cell_measurement_temperature 150
_cell_measurement_theta_max 27
_cell_measurement_theta_min 5
_cell_volume 1453.23(8)
_computing_cell_refinement 'CrysAlis, (Oxford Diffraction, 2002)'
_computing_data_collection 'SuperNova, (Oxford Diffraction, 2010)'
_computing_data_reduction 'CrysAlis, (Oxford Diffraction, 2002)'
_computing_molecular_graphics 'CAMERON (Watkin et al., 1996)'
_computing_publication_material 'CRYSTALS (Betteridge et al., 2003)'
_computing_structure_refinement 'CRYSTALS (Betteridge et al., 2003)'
_computing_structure_solution 'SIR92 (Altomare et al., 1994)'
_diffrn_ambient_temperature 150
_diffrn_measured_fraction_theta_full 0.997
_diffrn_measured_fraction_theta_max 0.990
_diffrn_measurement_device Area
_diffrn_measurement_device_type 'Oxford Diffraction SuperNova'
_diffrn_measurement_method \w/2\q
_diffrn_radiation_monochromator graphite
_diffrn_radiation_type 'Cu K\a'
_diffrn_radiation_wavelength 1.54180
_diffrn_reflns_av_R_equivalents 0.044
_diffrn_reflns_limit_h_max 9
_diffrn_reflns_limit_h_min -11
_diffrn_reflns_limit_k_max 15
_diffrn_reflns_limit_k_min -18
_diffrn_reflns_limit_l_max 13
_diffrn_reflns_limit_l_min -14
_diffrn_reflns_number 7782
_diffrn_reflns_theta_full 74.001
_diffrn_reflns_theta_max 76.290
_diffrn_reflns_theta_min 5.126
_diffrn_standards_number 0
_exptl_absorpt_coefficient_mu 8.132
_exptl_absorpt_correction_type none
_exptl_crystal_colour black
_exptl_crystal_density_diffrn 1.299
_exptl_crystal_density_method 'not measured'
_exptl_crystal_description rod
_exptl_crystal_F_000 608
_exptl_crystal_size_max 0.300
_exptl_crystal_size_mid 0.080
_exptl_crystal_size_min 0.080
_refine_diff_density_max 0.75
_refine_diff_density_min -0.45
_refine_ls_extinction_method None
_refine_ls_goodness_of_fit_ref 0.9784
_refine_ls_hydrogen_treatment constr
_refine_ls_matrix_type full
_refine_ls_number_parameters 163
_refine_ls_number_reflns 3001
_refine_ls_number_restraints 0
_refine_ls_R_factor_all 0.0617
_refine_ls_R_factor_gt 0.0442
_refine_ls_shift/su_max 0.0004947
_refine_ls_shift/su_mean 0.0000169
_refine_ls_structure_factor_coef Fsqd
_refine_ls_weighting_details
;
 Method= Modified Sheldrick 
 w=1/[\s^2^(F^2^) + ( 0.07P)^2^ + 0.41P] 
 ,where P=(max(Fo^2^,0) + 2Fc^2^)/3 
;
_refine_ls_weighting_scheme calc
_refine_ls_wR_factor_all 0.1173
_refine_ls_wR_factor_gt 0.1067
_refine_ls_wR_factor_ref 0.1173
_reflns_limit_h_max 10
_reflns_limit_h_min -11
_reflns_limit_k_max 18
_reflns_limit_k_min 0
_reflns_limit_l_max 14
_reflns_limit_l_min 0
_reflns_number_gt 2281
_reflns_number_total 3013
_reflns_threshold_expression I>2.0\s(I)
_oxford_diffrn_Wilson_B_factor 2.87
_oxford_diffrn_Wilson_scale 0.02
_oxford_refine_ls_r_factor_ref 0.0617
_oxford_refine_ls_scale 5.67(15)
_oxford_reflns_number_all 3001
_oxford_reflns_threshold_expression_ref I>-3.0\s(I)
_oxford_structure_analysis_title '048scb14 in P2(1)/n'
_cod_data_source_file c8dt05054f2.cif
_cod_data_source_block 1-048scb14
_cod_depositor_comments 'Adding full bibliography for 7049180--7049184.cif.'
_cod_original_cell_volume 1453.23(7)
_cod_original_sg_symbol_H-M 'P 1 21/n 1 '
_cod_database_code 7049180

loop_
_symmetry_equiv_pos_as_xyz
x,y,z
-x,-y,-z
-x+1/2,y+1/2,-z+1/2
x+1/2,-y+1/2,z+1/2

loop_
_atom_site_label
_atom_site_type_symbol
_atom_site_fract_x
_atom_site_fract_y
_atom_site_fract_z
_atom_site_U_iso_or_equiv
_atom_site_occupancy
_atom_site_adp_type
_atom_site_refinement_flags_posn
C1 C 0.5411(3) 0.45461(18) 0.3655(3) 0.0319 1.0000 Uani .
C2 C 0.6780(3) 0.50840(19) 0.4091(3) 0.0336 1.0000 Uani .
C3 C 0.6745(3) 0.56173(18) 0.5156(3) 0.0318 1.0000 Uani .
C4 C 0.4585(3) 0.46702(17) 0.4536(2) 0.0288 1.0000 Uani .
C5 C 0.5029(4) 0.3885(2) 0.2591(3) 0.0438 1.0000 Uani .
C6 C 0.8052(4) 0.5083(2) 0.3534(3) 0.0460 1.0000 Uani .
C7 C 0.7971(3) 0.6243(2) 0.5917(3) 0.0413 1.0000 Uani .
C8 C 0.3173(4) 0.6137(2) 0.1832(3) 0.0447 1.0000 Uani .
C9 C 0.4589(4) 0.6517(2) 0.1847(3) 0.0462 1.0000 Uani .
C10 C 0.5098(3) 0.7113(2) 0.2879(3) 0.0407 1.0000 Uani .
C11 C 0.3966(3) 0.71188(19) 0.3512(3) 0.0372 1.0000 Uani .
C12 C 0.2768(3) 0.6516(2) 0.2850(3) 0.0409 1.0000 Uani .
C13 C 0.2219(5) 0.5469(3) 0.0888(4) 0.0667 1.0000 Uani .
C14 C 0.5406(5) 0.6354(3) 0.0899(4) 0.0662 1.0000 Uani .
C15 C 0.6530(4) 0.7682(3) 0.3233(4) 0.0560 1.0000 Uani .
C16 C 0.4018(4) 0.7682(2) 0.4626(3) 0.0533 1.0000 Uani .
C17 C 0.1349(4) 0.6315(3) 0.3182(4) 0.0605 1.0000 Uani .
Fe1 Fe 0.48834(5) 0.58696(3) 0.35494(4) 0.0320 1.0000 Uani .
H53 H 0.3912 0.3792 0.2272 0.0647 1.0000 Uiso R
H52 H 0.5383 0.4095 0.1924 0.0651 1.0000 Uiso R
H51 H 0.5524 0.3331 0.2913 0.0649 1.0000 Uiso R
H63 H 0.8553 0.5649 0.3661 0.0691 1.0000 Uiso R
H62 H 0.7643 0.4953 0.2636 0.0685 1.0000 Uiso R
H61 H 0.8805 0.4642 0.3959 0.0687 1.0000 Uiso R
H73 H 0.7512 0.6744 0.6175 0.0614 1.0000 Uiso R
H72 H 0.8575 0.6445 0.5417 0.0620 1.0000 Uiso R
H71 H 0.8626 0.5946 0.6662 0.0618 1.0000 Uiso R
H133 H 0.1714 0.5082 0.1318 0.1021 1.0000 Uiso R
H132 H 0.1455 0.5769 0.0204 0.1017 1.0000 Uiso R
H131 H 0.2889 0.5129 0.0543 0.1020 1.0000 Uiso R
H143 H 0.6514 0.6398 0.1290 0.0988 1.0000 Uiso R
H142 H 0.5066 0.6776 0.0218 0.0985 1.0000 Uiso R
H141 H 0.5136 0.5775 0.0540 0.0992 1.0000 Uiso R
H153 H 0.6882 0.7808 0.4134 0.0839 1.0000 Uiso R
H152 H 0.6310 0.8230 0.2767 0.0842 1.0000 Uiso R
H151 H 0.7347 0.7382 0.3035 0.0840 1.0000 Uiso R
H163 H 0.3360 0.7435 0.5061 0.0803 1.0000 Uiso R
H162 H 0.3673 0.8273 0.4338 0.0796 1.0000 Uiso R
H161 H 0.5068 0.7711 0.5200 0.0799 1.0000 Uiso R
H173 H 0.1581 0.6341 0.4099 0.0891 1.0000 Uiso R
H172 H 0.0538 0.6738 0.2800 0.0889 1.0000 Uiso R
H171 H 0.0954 0.5737 0.2867 0.0893 1.0000 Uiso R

loop_
_atom_site_aniso_label
_atom_site_aniso_U_11
_atom_site_aniso_U_22
_atom_site_aniso_U_33
_atom_site_aniso_U_23
_atom_site_aniso_U_13
_atom_site_aniso_U_12
C1 0.0338(13) 0.0273(13) 0.0357(14) 0.0022(11) 0.0131(11) 0.0049(10)
C2 0.0282(12) 0.0349(14) 0.0403(14) 0.0056(11) 0.0149(11) 0.0057(10)
C3 0.0255(12) 0.0307(13) 0.0376(14) 0.0033(11) 0.0088(10) -0.0008(9)
C4 0.0262(12) 0.0283(13) 0.0324(13) 0.0017(11) 0.0105(10) 0.0018(10)
C5 0.0516(18) 0.0381(17) 0.0427(16) -0.0050(13) 0.0174(14) 0.0031(13)
C6 0.0357(15) 0.056(2) 0.0549(19) 0.0043(15) 0.0266(14) 0.0045(13)
C7 0.0316(14) 0.0378(15) 0.0509(17) 0.0005(13) 0.0094(13) -0.0040(12)
C8 0.0426(16) 0.0389(17) 0.0435(16) 0.0048(13) 0.0028(13) 0.0027(12)
C9 0.0467(17) 0.0475(19) 0.0479(17) 0.0057(14) 0.0206(15) 0.0091(14)
C10 0.0360(14) 0.0353(15) 0.0508(17) 0.0066(13) 0.0148(13) -0.0014(12)
C11 0.0351(14) 0.0297(14) 0.0463(16) 0.0052(12) 0.0130(12) 0.0061(11)
C12 0.0292(13) 0.0365(15) 0.0550(18) 0.0132(13) 0.0116(12) 0.0025(11)
C13 0.062(2) 0.049(2) 0.062(2) 0.0005(18) -0.0134(19) 0.0015(18)
C14 0.075(3) 0.078(3) 0.053(2) 0.007(2) 0.031(2) 0.019(2)
C15 0.0399(17) 0.0481(19) 0.078(2) 0.0125(18) 0.0168(16) -0.0079(14)
C16 0.061(2) 0.0429(19) 0.055(2) 0.0016(15) 0.0181(17) 0.0157(16)
C17 0.0326(16) 0.056(2) 0.094(3) 0.027(2) 0.0238(18) 0.0082(15)
Fe1 0.0270(2) 0.0293(2) 0.0388(2) 0.00103(19) 0.01012(15) 0.00123(17)

loop_
_atom_type_symbol
_atom_type_scat_dispersion_real
_atom_type_scat_dispersion_imag
_atom_type_scat_Cromer_Mann_a1
_atom_type_scat_Cromer_Mann_b1
_atom_type_scat_Cromer_Mann_a2
_atom_type_scat_Cromer_Mann_b2
_atom_type_scat_Cromer_Mann_a3
_atom_type_scat_Cromer_Mann_b3
_atom_type_scat_Cromer_Mann_a4
_atom_type_scat_Cromer_Mann_b4
_atom_type_scat_Cromer_Mann_c
_atom_type_scat_source
C 0.0181 0.0091 2.3100 20.8439 1.0200 10.2075 1.5886 0.5687 0.8650 51.6512 0.2156 'International Tables Vol C 4.2.6.8 and 6.1.1.4'
H 0.0000 0.0000 0.4930 10.5109 0.3229 26.1257 0.1402 3.1424 0.0408 57.7998 0.0030 'International Tables Vol C 4.2.6.8 and 6.1.1.4'
Fe -1.1336 3.1974 11.7695 4.7611 7.3573 0.3072 3.5222 15.3535 2.3045 76.8805 1.0369 'International Tables Vol C 4.2.6.8 and 6.1.1.4'

loop_
_geom_angle_atom_site_label_1
_geom_angle_site_symmetry_1
_geom_angle_atom_site_label_2
_geom_angle_atom_site_label_3
_geom_angle_site_symmetry_3
_geom_angle
_geom_angle_publ_flag
C2 . C1 C4 . 107.1(2) yes
C2 . C1 C5 . 126.1(3) yes
C4 . C1 C5 . 126.3(3) yes
C2 . C1 Fe1 . 68.22(16) yes
C4 . C1 Fe1 . 75.22(16) yes
C5 . C1 Fe1 . 128.0(2) yes
C1 . C2 C3 . 109.5(2) yes
C1 . C2 C6 . 125.0(3) yes
C3 . C2 C6 . 125.5(3) yes
C1 . C2 Fe1 . 70.53(15) yes
C3 . C2 Fe1 . 70.29(15) yes
C6 . C2 Fe1 . 126.0(2) yes
C2 . C3 C4 2_666 106.6(2) yes
C2 . C3 C7 . 126.8(3) yes
C4 2_666 C3 C7 . 126.0(3) yes
C2 . C3 Fe1 . 68.07(15) yes
C4 2_666 C3 Fe1 . 75.28(15) yes
C7 . C3 Fe1 . 128.5(2) yes
Fe1 2_666 C4 C4 2_666 70.58(19) yes
Fe1 2_666 C4 C1 . 128.70(19) yes
C4 2_666 C4 C1 . 107.9(3) yes
Fe1 2_666 C4 C3 2_666 65.13(15) yes
C4 2_666 C4 C3 2_666 108.4(3) yes
C1 . C4 C3 2_666 143.6(3) yes
Fe1 2_666 C4 Fe1 . 141.14(13) yes
C4 2_666 C4 Fe1 . 70.6(2) yes
C1 . C4 Fe1 . 65.14(15) yes
C3 2_666 C4 Fe1 . 129.12(19) yes
C1 . C5 H53 . 108.7 no
C1 . C5 H52 . 110.2 no
H53 . C5 H52 . 110.7 no
C1 . C5 H51 . 109.2 no
H53 . C5 H51 . 108.4 no
H52 . C5 H51 . 109.7 no
C2 . C6 H63 . 109.8 no
C2 . C6 H62 . 110.5 no
H63 . C6 H62 . 109.5 no
C2 . C6 H61 . 109.0 no
H63 . C6 H61 . 108.6 no
H62 . C6 H61 . 109.5 no
C3 . C7 H73 . 110.5 no
C3 . C7 H72 . 109.9 no
H73 . C7 H72 . 108.9 no
C3 . C7 H71 . 109.1 no
H73 . C7 H71 . 108.6 no
H72 . C7 H71 . 109.9 no
C9 . C8 C12 . 108.1(3) yes
C9 . C8 C13 . 126.4(4) yes
C12 . C8 C13 . 125.4(4) yes
C9 . C8 Fe1 . 70.38(19) yes
C12 . C8 Fe1 . 70.03(17) yes
C13 . C8 Fe1 . 126.7(2) yes
C8 . C9 C10 . 108.5(3) yes
C8 . C9 C14 . 126.5(4) yes
C10 . C9 C14 . 124.9(3) yes
C8 . C9 Fe1 . 69.73(19) yes
C10 . C9 Fe1 . 69.34(18) yes
C14 . C9 Fe1 . 128.7(3) yes
C9 . C10 C11 . 108.2(3) yes
C9 . C10 C15 . 126.7(3) yes
C11 . C10 C15 . 125.1(3) yes
C9 . C10 Fe1 . 70.70(19) yes
C11 . C10 Fe1 . 69.70(17) yes
C15 . C10 Fe1 . 127.5(2) yes
C10 . C11 C12 . 107.3(3) yes
C10 . C11 C16 . 126.0(3) yes
C12 . C11 C16 . 126.7(3) yes
C10 . C11 Fe1 . 69.39(17) yes
C12 . C11 Fe1 . 70.27(17) yes
C16 . C11 Fe1 . 127.3(2) yes
C8 . C12 C11 . 107.9(3) yes
C8 . C12 C17 . 126.6(3) yes
C11 . C12 C17 . 125.5(3) yes
C8 . C12 Fe1 . 69.53(17) yes
C11 . C12 Fe1 . 69.38(16) yes
C17 . C12 Fe1 . 126.1(2) yes
C8 . C13 H133 . 108.5 no
C8 . C13 H132 . 109.6 no
H133 . C13 H132 . 109.9 no
C8 . C13 H131 . 109.6 no
H133 . C13 H131 . 110.4 no
H132 . C13 H131 . 108.8 no
C9 . C14 H143 . 111.5 no
C9 . C14 H142 . 110.1 no
H143 . C14 H142 . 108.9 no
C9 . C14 H141 . 108.8 no
H143 . C14 H141 . 109.6 no
H142 . C14 H141 . 107.8 no
C10 . C15 H153 . 109.9 no
C10 . C15 H152 . 110.2 no
H153 . C15 H152 . 109.2 no
C10 . C15 H151 . 110.2 no
H153 . C15 H151 . 108.7 no
H152 . C15 H151 . 108.5 no
C11 . C16 H163 . 110.4 no
C11 . C16 H162 . 109.6 no
H163 . C16 H162 . 109.6 no
C11 . C16 H161 . 109.0 no
H163 . C16 H161 . 109.5 no
H162 . C16 H161 . 108.8 no
C12 . C17 H173 . 110.7 no
C12 . C17 H172 . 110.9 no
H173 . C17 H172 . 107.5 no
C12 . C17 H171 . 110.0 no
H173 . C17 H171 . 110.1 no
H172 . C17 H171 . 107.6 no
C4 . Fe1 C4 2_666 38.86(13) yes
C4 . Fe1 C9 . 148.66(13) yes
C4 2_666 Fe1 C9 . 172.24(13) yes
C4 . Fe1 C12 . 108.70(11) yes
C4 2_666 Fe1 C12 . 114.56(11) yes
C9 . Fe1 C12 . 67.44(13) yes
C4 . Fe1 C8 . 116.49(12) yes
C4 2_666 Fe1 C8 . 146.17(12) yes
C9 . Fe1 C8 . 39.90(14) yes
C12 . Fe1 C8 . 40.44(14) yes
C4 . Fe1 C11 . 130.54(11) yes
C4 2_666 Fe1 C11 . 108.43(11) yes
C9 . Fe1 C11 . 67.87(13) yes
C12 . Fe1 C11 . 40.35(12) yes
C8 . Fe1 C11 . 68.05(13) yes
C4 . Fe1 C10 . 170.00(12) yes
C4 2_666 Fe1 C10 . 132.89(12) yes
C9 . Fe1 C10 . 39.96(14) yes
C12 . Fe1 C10 . 67.93(12) yes
C8 . Fe1 C10 . 67.57(13) yes
C4 . Fe1 C1 . 39.64(10) yes
C4 2_666 Fe1 C1 . 67.03(10) yes
C9 . Fe1 C1 . 117.90(12) yes
C12 . Fe1 C1 . 130.78(12) yes
C8 . Fe1 C1 . 109.50(12) yes
C4 . Fe1 C3 . 67.24(10) yes
C4 2_666 Fe1 C3 . 39.59(10) yes
C9 . Fe1 C3 . 134.63(12) yes
C12 . Fe1 C3 . 144.33(13) yes
C8 . Fe1 C3 . 173.98(13) yes
C4 . Fe1 C2 . 66.64(10) yes
C4 2_666 Fe1 C2 . 66.63(11) yes
C9 . Fe1 C2 . 112.57(12) yes
C12 . Fe1 C2 . 171.64(13) yes
C8 . Fe1 C2 . 134.26(13) yes
C11 . Fe1 C10 . 40.92(12) yes
C11 . Fe1 C1 . 168.70(12) yes
C10 . Fe1 C1 . 149.52(12) yes
C11 . Fe1 C3 . 113.62(12) yes
C10 . Fe1 C3 . 109.59(12) yes
C1 . Fe1 C3 . 70.04(11) yes
C11 . Fe1 C2 . 147.94(12) yes
C10 . Fe1 C2 . 117.86(12) yes
C1 . Fe1 C2 . 41.25(11) yes
C3 . Fe1 C2 . 41.63(12) yes

loop_
_geom_bond_atom_site_label_1
_geom_bond_atom_site_label_2
_geom_bond_site_symmetry_2
_geom_bond_distance
_geom_bond_publ_flag
C1 C2 . 1.434(4) yes
C1 C4 . 1.442(4) yes
C1 C5 . 1.500(4) yes
C1 Fe1 . 2.050(3) yes
C2 C3 . 1.446(4) yes
C2 C6 . 1.494(4) yes
C2 Fe1 . 2.019(3) yes
C3 C4 2_666 1.440(4) yes
C3 C7 . 1.494(4) yes
C3 Fe1 . 2.049(3) yes
C4 Fe1 2_666 2.185(3) yes
C4 C4 2_666 1.453(5) yes
C4 Fe1 . 2.185(3) yes
C5 H53 . 0.972 no
C5 H52 . 0.961 no
C5 H51 . 0.962 no
C6 H63 . 0.958 no
C6 H62 . 0.965 no
C6 H61 . 0.961 no
C7 H73 . 0.956 no
C7 H72 . 0.959 no
C7 H71 . 0.957 no
C8 C9 . 1.412(5) yes
C8 C12 . 1.430(5) yes
C8 C13 . 1.507(5) yes
C8 Fe1 . 2.065(3) yes
C9 C10 . 1.411(5) yes
C9 C14 . 1.510(5) yes
C9 Fe1 . 2.073(3) yes
C10 C11 . 1.438(4) yes
C10 C15 . 1.504(4) yes
C10 Fe1 . 2.055(3) yes
C11 C12 . 1.425(4) yes
C11 C16 . 1.495(5) yes
C11 Fe1 . 2.060(3) yes
C12 C17 . 1.498(4) yes
C12 Fe1 . 2.071(3) yes
C13 H133 . 0.967 no
C13 H132 . 0.957 no
C13 H131 . 0.974 no
C14 H143 . 0.961 no
C14 H142 . 0.959 no
C14 H141 . 0.960 no
C15 H153 . 0.966 no
C15 H152 . 0.962 no
C15 H151 . 0.962 no
C16 H163 . 0.968 no
C16 H162 . 0.965 no
C16 H161 . 0.959 no
C17 H173 . 0.973 no
C17 H172 . 0.963 no
C17 H171 . 0.965 no
